data_1546800
loop_
_publ_author_name
'Morris, Patrick J.'
'Moaddel, Ruin'
'Zanos, Panos'
'Moore, Curtis E.'
'Gould, Todd'
'Zarate, Jr, Carlos A'
'Thomas, Craig J.'

_publ_section_title
;
 Synthesis and N-Methyl-d-aspartate (NMDA) Receptor Activity of Ketamine
 Metabolites.
;
_journal_issue 17
_journal_name_full 'Organic letters'
_journal_page_first 4572
_journal_page_last 4575
_journal_paper_doi 10.1021/acs.orglett.7b02177
_journal_volume 19
_journal_year 2017
_chemical_absolute_configuration ad
_chemical_formula_sum 'C12 H14 Cl N O2'
_chemical_formula_weight 239.69
_chemical_name_common NCGC00481329a
_chemical_name_systematic ncats02
_space_group.centring_type P

_space_group_crystal_system orthorhombic
_space_group_IT_number 19
_space_group_name_Hall 'P 2ac 2ab'
_space_group_name_H-M_alt 'P 21 21 21'
_symmetry_space_group_name_Hall 'P 2ac 2ab'
_symmetry_space_group_name_H-M 'P 21 21 21'
_atom_sites_solution_hydrogens mixed
_atom_sites_solution_primary iterative
_atom_sites_solution_secondary difmap
_audit_creation_method SHELXL-2016/6
_cell_angle_alpha 90
_cell_angle_beta 90
_cell_angle_gamma 90
_cell_formula_units_Z 4
_cell_length_a 7.2478(4)
_cell_length_b 8.2707(4)
_cell_length_c 18.9058(10)
_cell_measurement_reflns_used 9711
_cell_measurement_temperature 100(2)
_cell_measurement_theta_max 68.35
_cell_measurement_theta_min 2.34
_cell_volume 1133.30(10)
_computing_cell_refinement 'Bruker SAINT'
_computing_data_collection 'Bruker APEX2'
_computing_data_reduction 'Bruker SAINT'
_computing_molecular_graphics ORTEP-32
_computing_publication_material WinGX
_computing_structure_refinement SHELXL-2016
_computing_structure_solution SHELXT-2014
_diffrn_ambient_temperature 100(2)
_diffrn_detector_area_resol_mean 8.366
_diffrn_measured_fraction_theta_full 0.996
_diffrn_measured_fraction_theta_max 0.992
_diffrn_measurement_device_type 'Bruker APEX-II CCD'
_diffrn_measurement_method '\f and \w scans'
_diffrn_radiation_type CuK\a
_diffrn_radiation_wavelength 1.54178
_diffrn_reflns_av_R_equivalents 0.0255
_diffrn_reflns_av_unetI/netI 0.0164
_diffrn_reflns_Laue_measured_fraction_full 0.996
_diffrn_reflns_Laue_measured_fraction_max 0.992
_diffrn_reflns_limit_h_max 6
_diffrn_reflns_limit_h_min -8
_diffrn_reflns_limit_k_max 9
_diffrn_reflns_limit_k_min -9
_diffrn_reflns_limit_l_max 22
_diffrn_reflns_limit_l_min -22
_diffrn_reflns_number 13849
_diffrn_reflns_point_group_measured_fraction_full 0.995
_diffrn_reflns_point_group_measured_fraction_max 0.990
_diffrn_reflns_theta_full 67.000
_diffrn_reflns_theta_max 68.479
_diffrn_reflns_theta_min 4.678
_diffrn_source 'microfocus rotating anode'
_exptl_absorpt_coefficient_mu 2.862
_exptl_absorpt_correction_T_max 0.753
_exptl_absorpt_correction_T_min 0.623
_exptl_absorpt_correction_type multi-scan
_exptl_absorpt_process_details SADABS
_exptl_crystal_colour colorless
_exptl_crystal_density_diffrn 1.405
_exptl_crystal_description prism
_exptl_crystal_F_000 504
_exptl_crystal_size_max 0.070
_exptl_crystal_size_mid 0.060
_exptl_crystal_size_min 0.050
_refine_diff_density_max 0.220
_refine_diff_density_min -0.183
_refine_diff_density_rms 0.041
_refine_ls_abs_structure_details
; 
 Flack x determined using 832 quotients [(I+)-(I-)]/[(I+)+(I-)] 
 (Parsons, Flack and Wagner, Acta Cryst. B69 (2013) 249-259). 
;
_refine_ls_abs_structure_Flack 0.008(4)
_refine_ls_extinction_method none
_refine_ls_goodness_of_fit_ref 1.099
_refine_ls_hydrogen_treatment constr
_refine_ls_matrix_type full
_refine_ls_number_parameters 146
_refine_ls_number_reflns 2066
_refine_ls_number_restraints 0
_refine_ls_restrained_S_all 1.099
_refine_ls_R_factor_all 0.0229
_refine_ls_R_factor_gt 0.0229
_refine_ls_shift/su_max 0.000
_refine_ls_shift/su_mean 0.000
_refine_ls_structure_factor_coef Fsqd
_refine_ls_weighting_details 'w=1/[\s^2^(Fo^2^)+(0.0278P)^2^+0.4350P] where P=(Fo^2^+2Fc^2^)/3'
_refine_ls_weighting_scheme calc
_refine_ls_wR_factor_gt 0.0597
_refine_ls_wR_factor_ref 0.0598
_reflns_Friedel_coverage 0.689
_reflns_Friedel_fraction_full 0.994
_reflns_Friedel_fraction_max 0.987
_reflns_number_gt 2063
_reflns_number_total 2066
_reflns_threshold_expression 'I > 2\s(I)'
_cod_data_source_file ol7b02177_si_005.cif
_cod_data_source_block ncats02
_cod_depositor_comments
;Adding full bibliography for 1546800--1546801.cif.

The following automatic conversions were performed:

'_space_group.centring_type' value 'primitive' was replaced with the
value 'P' as specified in the replacement file
'/home/antanas/src/cod-tools/trunk/data/replacement-values/replacement_values.lst'.

Automatic conversion script
Id: cif_fix_values 5642 2017-10-24 12:04:52Z antanas 
;
_cod_database_code 1546800
_shelx_shelxl_version_number 2016/6
_shelx_space_group_comment
; 
The symmetry employed for this shelxl refinement is uniquely defined 
by the following loop, which should always be used as a source of 
symmetry information in preference to the above space-group names. 
They are only intended as comments. 
;
_shelx_estimated_absorpt_t_min 0.825
_shelx_estimated_absorpt_t_max 0.870

loop_
_space_group_symop_operation_xyz
'x, y, z'
'-x+1/2, -y, z+1/2'
'-x, y+1/2, -z+1/2'
'x+1/2, -y+1/2, -z'

loop_
_atom_site_label
_atom_site_type_symbol
_atom_site_fract_x
_atom_site_fract_y
_atom_site_fract_z
_atom_site_U_iso_or_equiv
_atom_site_adp_type
_atom_site_occupancy
_atom_site_site_symmetry_order
_atom_site_calc_flag
_atom_site_refinement_flags_posn
_atom_site_refinement_flags_adp
C1 C 0.4115(3) 0.7197(2) 0.36890(10) 0.0127(4) Uani 1 1 d . .
C2 C 0.2288(3) 0.7460(2) 0.40904(9) 0.0124(4) Uani 1 1 d . .
C3 C 0.1121(3) 0.8892(3) 0.38470(10) 0.0135(4) Uani 1 1 d . .
H3 H 0.180510 0.991271 0.395524 0.016 Uiso 1 1 calc R U
C4 C 0.0806(3) 0.8799(3) 0.30500(10) 0.0192(4) Uani 1 1 d . .
H4A H 0.008642 0.781500 0.293649 0.023 Uiso 1 1 calc R U
H4B H 0.008622 0.975041 0.289307 0.023 Uiso 1 1 calc R U
C5 C 0.2643(3) 0.8753(3) 0.26578(10) 0.0195(4) Uani 1 1 d . .
H5A H 0.333555 0.975952 0.275649 0.023 Uiso 1 1 calc R U
H5B H 0.240903 0.870165 0.214241 0.023 Uiso 1 1 calc R U
C6 C 0.3809(3) 0.7297(3) 0.28792(10) 0.0164(4) Uani 1 1 d . .
H6A H 0.502327 0.736029 0.264098 0.020 Uiso 1 1 calc R U
H6B H 0.319232 0.629487 0.271760 0.020 Uiso 1 1 calc R U
C7 C 0.5005(3) 0.5580(2) 0.39014(9) 0.0120(4) Uani 1 1 d . .
C8 C 0.6798(3) 0.5570(2) 0.41827(10) 0.0137(4) Uani 1 1 d . .
H8 H 0.744165 0.656569 0.422607 0.016 Uiso 1 1 calc R U
C9 C 0.7664(3) 0.4160(2) 0.43995(10) 0.0165(4) Uani 1 1 d . .
H9 H 0.886986 0.420503 0.459517 0.020 Uiso 1 1 calc R U
C10 C 0.6779(3) 0.2692(2) 0.43320(11) 0.0188(4) Uani 1 1 d . .
H10 H 0.736499 0.172399 0.448263 0.023 Uiso 1 1 calc R U
C11 C 0.5028(3) 0.2648(2) 0.40421(11) 0.0172(4) Uani 1 1 d . .
H11 H 0.441295 0.164265 0.398407 0.021 Uiso 1 1 calc R U
C12 C 0.4170(3) 0.4066(3) 0.38365(10) 0.0136(4) Uani 1 1 d . .
N1 N 0.5173(2) 0.8634(2) 0.38930(9) 0.0163(4) Uani 1 1 d . .
H1A H 0.548681 0.857162 0.435111 0.020 Uiso 1 1 d R U
H1B H 0.617375 0.874949 0.362645 0.020 Uiso 1 1 d R U
O1 O 0.1852(2) 0.66589(16) 0.45998(7) 0.0177(3) Uani 1 1 d . .
O2 O -0.06099(19) 0.89505(19) 0.41866(7) 0.0171(3) Uani 1 1 d . .
H2 H -0.045603 0.896134 0.462694 0.026 Uiso 1 1 calc R U
Cl1 Cl 0.19509(7) 0.38520(6) 0.34799(3) 0.01917(14) Uani 1 1 d . .

loop_
_atom_site_aniso_label
_atom_site_aniso_U_11
_atom_site_aniso_U_22
_atom_site_aniso_U_33
_atom_site_aniso_U_23
_atom_site_aniso_U_13
_atom_site_aniso_U_12
C1 0.0121(10) 0.0129(10) 0.0130(9) 0.0009(7) -0.0016(7) -0.0008(8)
C2 0.0147(10) 0.0123(9) 0.0103(9) -0.0029(7) -0.0030(7) -0.0025(8)
C3 0.0106(9) 0.0147(10) 0.0151(9) 0.0021(8) 0.0002(7) -0.0014(8)
C4 0.0174(10) 0.0251(11) 0.0152(9) 0.0045(9) -0.0042(8) 0.0046(10)
C5 0.0218(11) 0.0229(10) 0.0140(9) 0.0059(8) 0.0005(8) 0.0046(9)
C6 0.0177(10) 0.0194(11) 0.0122(9) 0.0021(8) 0.0013(8) 0.0026(8)
C7 0.0130(9) 0.0136(9) 0.0092(8) -0.0015(7) 0.0018(7) 0.0008(8)
C8 0.0132(10) 0.0149(9) 0.0129(8) -0.0022(7) 0.0015(8) 0.0002(8)
C9 0.0158(10) 0.0196(10) 0.0140(9) -0.0006(7) -0.0006(7) 0.0037(8)
C10 0.0219(11) 0.0146(10) 0.0198(10) 0.0029(8) 0.0017(9) 0.0056(9)
C11 0.0211(11) 0.0117(10) 0.0187(10) -0.0009(7) 0.0040(8) -0.0022(8)
C12 0.0126(9) 0.0180(10) 0.0103(8) -0.0021(8) 0.0012(7) 0.0009(8)
N1 0.0144(8) 0.0125(9) 0.0220(8) 0.0006(7) -0.0019(7) -0.0019(7)
O1 0.0224(8) 0.0180(7) 0.0126(6) 0.0018(5) 0.0036(6) 0.0017(6)
O2 0.0120(7) 0.0211(7) 0.0181(7) 0.0002(6) 0.0021(5) 0.0010(6)
Cl1 0.0150(2) 0.0183(2) 0.0242(2) -0.00309(19) -0.00381(18) -0.0034(2)

loop_
_atom_type_symbol
_atom_type_description
_atom_type_scat_dispersion_real
_atom_type_scat_dispersion_imag
_atom_type_scat_source
C C 0.0181 0.0091 'International Tables Vol C Tables 4.2.6.8 and 6.1.1.4'
H H 0.0000 0.0000 'International Tables Vol C Tables 4.2.6.8 and 6.1.1.4'
N N 0.0311 0.0180 'International Tables Vol C Tables 4.2.6.8 and 6.1.1.4'
O O 0.0492 0.0322 'International Tables Vol C Tables 4.2.6.8 and 6.1.1.4'
Cl Cl 0.3639 0.7018 'International Tables Vol C Tables 4.2.6.8 and 6.1.1.4'

loop_
_geom_angle_atom_site_label_1
_geom_angle_atom_site_label_2
_geom_angle_atom_site_label_3
_geom_angle
N1 C1 C7 114.64(16)
N1 C1 C2 101.87(15)
C7 C1 C2 110.75(16)
N1 C1 C6 106.96(16)
C7 C1 C6 111.36(16)
C2 C1 C6 110.85(16)
O1 C2 C3 121.32(17)
O1 C2 C1 122.58(18)
C3 C2 C1 115.90(16)
O2 C3 C2 112.47(16)
O2 C3 C4 108.55(15)
C2 C3 C4 109.95(17)
O2 C3 H3 108.6
C2 C3 H3 108.6
C4 C3 H3 108.6
C5 C4 C3 110.54(16)
C5 C4 H4A 109.5
C3 C4 H4A 109.5
C5 C4 H4B 109.5
C3 C4 H4B 109.5
H4A C4 H4B 108.1
C4 C5 C6 111.66(17)
C4 C5 H5A 109.3
C6 C5 H5A 109.3
C4 C5 H5B 109.3
C6 C5 H5B 109.3
H5A C5 H5B 107.9
C5 C6 C1 113.05(17)
C5 C6 H6A 109.0
C1 C6 H6A 109.0
C5 C6 H6B 109.0
C1 C6 H6B 109.0
H6A C6 H6B 107.8
C12 C7 C8 115.41(17)
C12 C7 C1 125.12(18)
C8 C7 C1 119.47(16)
C9 C8 C7 122.39(18)
C9 C8 H8 118.8
C7 C8 H8 118.8
C10 C9 C8 120.20(18)
C10 C9 H9 119.9
C8 C9 H9 119.9
C9 C10 C11 119.11(19)
C9 C10 H10 120.4
C11 C10 H10 120.4
C12 C11 C10 120.10(19)
C12 C11 H11 119.9
C10 C11 H11 119.9
C11 C12 C7 122.76(19)
C11 C12 Cl1 115.77(16)
C7 C12 Cl1 121.47(16)
C1 N1 H1A 109.9
C1 N1 H1B 111.4
H1A N1 H1B 110.3
C3 O2 H2 109.5

loop_
_geom_bond_atom_site_label_1
_geom_bond_atom_site_label_2
_geom_bond_distance
C1 N1 1.466(3)
C1 C7 1.538(3)
C1 C2 1.542(3)
C1 C6 1.549(3)
C2 O1 1.211(2)
C2 C3 1.526(3)
C3 O2 1.410(2)
C3 C4 1.526(3)
C3 H3 1.0000
C4 C5 1.524(3)
C4 H4A 0.9900
C4 H4B 0.9900
C5 C6 1.529(3)
C5 H5A 0.9900
C5 H5B 0.9900
C6 H6A 0.9900
C6 H6B 0.9900
C7 C12 1.396(3)
C7 C8 1.404(3)
C8 C9 1.386(3)
C8 H8 0.9500
C9 C10 1.379(3)
C9 H9 0.9500
C10 C11 1.383(3)
C10 H10 0.9500
C11 C12 1.383(3)
C11 H11 0.9500
C12 Cl1 1.753(2)
N1 H1A 0.8969
N1 H1B 0.8883
O2 H2 0.8400
